data_7038380
loop_
_publ_author_name
'Simler, Thomas'
'Braunstein, Pierre'
'Danopoulos, Andreas A.'

_publ_section_title
;
 Coinage metal complexes with bridging hybrid phosphine-NHC ligands:
 synthesis of di- and tetra-nuclear complexes.
;
_journal_issue 12
_journal_name_full 'Dalton transactions (Cambridge, England : 2003)'
_journal_page_first 5122
_journal_page_last 5139
_journal_paper_doi 10.1039/c6dt00275g
_journal_volume 45
_journal_year 2016
_chemical_formula_moiety 'C26 H28 N2 P, Br'
_chemical_formula_sum 'C26 H28 Br N2 P'
_chemical_formula_weight 479.38
_chemical_name_systematic
;
 ?
;
_space_group_IT_number 14
_symmetry_cell_setting monoclinic
_symmetry_space_group_name_Hall '-P 2ybc'
_symmetry_space_group_name_H-M 'P 1 21/c 1'
_atom_sites_solution_hydrogens geom
_atom_sites_solution_primary direct
_atom_sites_solution_secondary difmap
_audit_creation_method SHELXL-97
_audit_update_record
;
2016-01-06 deposited with the CCDC.
2016-02-11 downloaded from the CCDC.
;
_cell_angle_alpha 90.00
_cell_angle_beta 113.646(2)
_cell_angle_gamma 90.00
_cell_formula_units_Z 4
_cell_length_a 11.5280(4)
_cell_length_b 13.9922(5)
_cell_length_c 17.6494(5)
_cell_measurement_reflns_used 4190
_cell_measurement_temperature 173(2)
_cell_measurement_theta_max 27.94
_cell_measurement_theta_min 2.34
_cell_volume 2607.86(15)
_computing_cell_refinement 'Bruker SAINT'
_computing_data_collection 'Bruker APEX2'
_computing_data_reduction 'Bruker SAINT'
_computing_molecular_graphics 'Bruker SHELXTL'
_computing_publication_material 'Bruker SHELXTL'
_computing_structure_refinement 'SHELXL-97 (Sheldrick, 2008)'
_computing_structure_solution 'SHELXS-97 (Sheldrick, 2008)'
_diffrn_ambient_temperature 173(2)
_diffrn_measured_fraction_theta_full 0.999
_diffrn_measured_fraction_theta_max 0.999
_diffrn_measurement_device_type 'Bruker APEX-II CCD'
_diffrn_measurement_method '\f and \w scans'
_diffrn_radiation_monochromator triumph
_diffrn_radiation_source 'sealed tube'
_diffrn_radiation_type MoK\a
_diffrn_radiation_wavelength 0.71073
_diffrn_reflns_av_R_equivalents 0.0366
_diffrn_reflns_av_sigmaI/netI 0.0484
_diffrn_reflns_limit_h_max 15
_diffrn_reflns_limit_h_min -15
_diffrn_reflns_limit_k_max 13
_diffrn_reflns_limit_k_min -18
_diffrn_reflns_limit_l_max 23
_diffrn_reflns_limit_l_min -20
_diffrn_reflns_number 19178
_diffrn_reflns_theta_full 28.01
_diffrn_reflns_theta_max 28.01
_diffrn_reflns_theta_min 1.92
_exptl_absorpt_coefficient_mu 1.651
_exptl_absorpt_correction_T_max 0.9220
_exptl_absorpt_correction_T_min 0.6372
_exptl_absorpt_correction_type multi-scan
_exptl_absorpt_process_details sadabs
_exptl_crystal_colour colourless
_exptl_crystal_density_diffrn 1.221
_exptl_crystal_density_method 'not measured'
_exptl_crystal_description plate
_exptl_crystal_F_000 992
_exptl_crystal_size_max 0.30
_exptl_crystal_size_mid 0.18
_exptl_crystal_size_min 0.05
_platon_squeeze_details
;
The residual electron density was assigned to half a molecule of the
dichloromethane solvent [78/4 = 20 e per asymmetric unit; half a molecule
of C1H2Cl2 would give 21 e].
;
_refine_diff_density_max 0.846
_refine_diff_density_min -0.494
_refine_diff_density_rms 0.065
_refine_ls_extinction_method none
_refine_ls_goodness_of_fit_ref 0.977
_refine_ls_hydrogen_treatment constr
_refine_ls_matrix_type full
_refine_ls_number_parameters 272
_refine_ls_number_reflns 6291
_refine_ls_number_restraints 1
_refine_ls_restrained_S_all 0.979
_refine_ls_R_factor_all 0.0827
_refine_ls_R_factor_gt 0.0453
_refine_ls_shift/su_max 0.001
_refine_ls_shift/su_mean 0.000
_refine_ls_structure_factor_coef Fsqd
_refine_ls_weighting_details 'calc w=1/[\s^2^(Fo^2^)+(0.0717P)^2^+0.0000P] where P=(Fo^2^+2Fc^2^)/3'
_refine_ls_weighting_scheme calc
_refine_ls_wR_factor_gt 0.1137
_refine_ls_wR_factor_ref 0.1256
_reflns_number_gt 3900
_reflns_number_total 6291
_reflns_threshold_expression I>2\s(I)
_cod_data_source_file c6dt00275g2.cif
_cod_data_source_block pbts130404
_cod_depositor_comments
;
The following automatic conversions were performed:

'_symmetry_cell_setting' value 'Monoclinic' changed to 'monoclinic'
according to
/usr/data/users/saulius/crontab/automatic-downloads/rss-feeds/RSC/lib/dictionaries/cif_core.dic
dictionary named 'cif_core.dic' version 2.4.2 from 2011-04-26.

Automatic conversion script
Id: cif_fix_values 4268 2015-11-12 08:31:59Z antanas 

 Adding full bibliography for 7038380--7038388.cif.
;
_cod_original_sg_symbol_H-M 'P 21/c'
_cod_database_code 7038380

loop_
_symmetry_equiv_pos_as_xyz
'x, y, z'
'-x, y+1/2, -z+1/2'
'-x, -y, -z'
'x, -y-1/2, z-1/2'

loop_
_atom_site_label
_atom_site_type_symbol
_atom_site_fract_x
_atom_site_fract_y
_atom_site_fract_z
_atom_site_U_iso_or_equiv
_atom_site_adp_type
_atom_site_occupancy
_atom_site_symmetry_multiplicity
_atom_site_calc_flag
_atom_site_refinement_flags
C1 C 0.7774(3) 0.57699(19) 1.01018(17) 0.0401(6) Uani 1 1 d .
C2 C 0.8585(3) 0.6145(2) 0.9767(2) 0.0525(8) Uani 1 1 d .
H2 H 0.9349 0.5818 0.9851 0.063 Uiso 1 1 calc R
C3 C 0.8299(4) 0.6980(3) 0.9318(2) 0.0623(9) Uani 1 1 d .
H3 H 0.8858 0.7217 0.9086 0.075 Uiso 1 1 calc R
C4 C 0.7221(4) 0.7468(2) 0.9202(2) 0.0621(9) Uani 1 1 d .
H4 H 0.7035 0.8047 0.8896 0.075 Uiso 1 1 calc R
C5 C 0.6398(3) 0.7128(2) 0.9527(2) 0.0609(9) Uani 1 1 d .
H5 H 0.5644 0.7470 0.9444 0.073 Uiso 1 1 calc R
C6 C 0.6673(3) 0.6281(2) 0.9978(2) 0.0504(8) Uani 1 1 d .
H6 H 0.6105 0.6048 1.0204 0.061 Uiso 1 1 calc R
C7 C 0.7607(3) 0.4740(2) 1.14560(18) 0.0439(7) Uani 1 1 d .
C8 C 0.8235(3) 0.5375(2) 1.2100(2) 0.0598(9) Uani 1 1 d .
H8 H 0.8879 0.5777 1.2068 0.072 Uiso 1 1 calc R
C9 C 0.7937(4) 0.5427(3) 1.2780(2) 0.0712(11) Uani 1 1 d .
H9 H 0.8372 0.5869 1.3209 0.085 Uiso 1 1 calc R
C10 C 0.7035(4) 0.4858(3) 1.2848(2) 0.0664(10) Uani 1 1 d .
H10 H 0.6834 0.4900 1.3319 0.080 Uiso 1 1 calc R
C11 C 0.6414(3) 0.4219(2) 1.2227(2) 0.0580(8) Uani 1 1 d .
H11 H 0.5780 0.3817 1.2272 0.070 Uiso 1 1 calc R
C12 C 0.6697(3) 0.4152(2) 1.15369(19) 0.0489(7) Uani 1 1 d .
H12 H 0.6265 0.3700 1.1116 0.059 Uiso 1 1 calc R
C13 C 0.6896(3) 0.3870(2) 0.98707(18) 0.0422(7) Uani 1 1 d .
H13A H 0.6841 0.3257 1.0135 0.051 Uiso 1 1 calc R
H13B H 0.6074 0.4204 0.9712 0.051 Uiso 1 1 calc R
C14 C 0.7135(3) 0.36734(18) 0.91116(18) 0.0376(6) Uani 1 1 d .
C15 C 0.6451(3) 0.4123(2) 0.8364(2) 0.0470(7) Uani 1 1 d .
H15 H 0.5830 0.4586 0.8331 0.056 Uiso 1 1 calc R
C16 C 0.6665(3) 0.3903(2) 0.7668(2) 0.0517(8) Uani 1 1 d .
H16 H 0.6189 0.4218 0.7161 0.062 Uiso 1 1 calc R
C17 C 0.7569(3) 0.32244(19) 0.77012(18) 0.0434(7) Uani 1 1 d .
H17 H 0.7706 0.3061 0.7221 0.052 Uiso 1 1 calc R
C18 C 0.8262(2) 0.27973(17) 0.84554(16) 0.0335(6) Uani 1 1 d .
C19 C 0.8060(2) 0.30092(17) 0.91534(17) 0.0337(6) Uani 1 1 d .
H19 H 0.8549 0.2704 0.9663 0.040 Uiso 1 1 calc R
C20 C 0.9655(3) 0.19128(17) 0.79359(16) 0.0349(6) Uani 1 1 d .
H20 H 0.9429 0.2248 0.7429 0.042 Uiso 1 1 calc R
C21 C 0.9768(3) 0.14447(18) 0.91624(17) 0.0407(7) Uani 1 1 d .
H21 H 0.9629 0.1405 0.9657 0.049 Uiso 1 1 calc R
C22 C 1.0547(3) 0.08921(19) 0.89492(18) 0.0437(7) Uani 1 1 d .
H22 H 1.1060 0.0385 0.9267 0.052 Uiso 1 1 calc R
C23 C 1.1174(3) 0.0794(2) 0.7722(2) 0.0478(7) Uani 1 1 d .
H23A H 1.0723 0.0952 0.7128 0.057 Uiso 1 1 calc R
H23B H 1.1205 0.0090 0.7776 0.057 Uiso 1 1 calc R
C24 C 1.2508(4) 0.1181(3) 0.8031(3) 0.0737(11) Uani 1 1 d D
H24A H 1.2989 0.0920 0.8592 0.088 Uiso 1 1 calc R
H24B H 1.2908 0.0930 0.7669 0.088 Uiso 1 1 calc R
C25 C 1.2652(4) 0.2203(3) 0.8071(3) 0.0836(12) Uani 1 1 d D
H25A H 1.2354 0.2460 0.8484 0.100 Uiso 1 1 calc R
H25B H 1.2120 0.2482 0.7526 0.100 Uiso 1 1 calc R
C26 C 1.4049(4) 0.2500(3) 0.8311(3) 0.1033(16) Uani 1 1 d .
H26A H 1.4529 0.2398 0.8905 0.155 Uiso 1 1 calc R
H26B H 1.4085 0.3177 0.8180 0.155 Uiso 1 1 calc R
H26C H 1.4416 0.2113 0.8000 0.155 Uiso 1 1 calc R
N1 N 0.9206(2) 0.20885(14) 0.85113(13) 0.0327(5) Uani 1 1 d .
N2 N 1.0464(2) 0.11950(15) 0.81878(14) 0.0372(5) Uani 1 1 d .
P1 P 0.81706(7) 0.46137(5) 1.06232(5) 0.04304(19) Uani 1 1 d .
Br1 Br 0.88903(3) 0.16763(2) 0.109410(18) 0.05292(13) Uani 1 1 d .

loop_
_atom_site_aniso_label
_atom_site_aniso_U_11
_atom_site_aniso_U_22
_atom_site_aniso_U_33
_atom_site_aniso_U_23
_atom_site_aniso_U_13
_atom_site_aniso_U_12
C1 0.0348(15) 0.0401(15) 0.0468(16) -0.0122(12) 0.0179(13) -0.0048(12)
C2 0.0478(18) 0.0512(19) 0.069(2) -0.0144(16) 0.0346(17) -0.0072(15)
C3 0.070(2) 0.057(2) 0.075(2) -0.0113(18) 0.045(2) -0.0178(18)
C4 0.084(3) 0.0433(18) 0.060(2) -0.0001(15) 0.0294(19) -0.0123(18)
C5 0.057(2) 0.0504(19) 0.078(2) 0.0034(17) 0.0291(18) 0.0016(16)
C6 0.0426(18) 0.0439(17) 0.071(2) 0.0016(15) 0.0299(16) 0.0008(14)
C7 0.0352(16) 0.0448(16) 0.0487(17) -0.0024(13) 0.0136(13) 0.0142(13)
C8 0.051(2) 0.058(2) 0.069(2) -0.0156(17) 0.0219(17) 0.0044(16)
C9 0.075(3) 0.072(2) 0.063(2) -0.0221(19) 0.023(2) 0.016(2)
C10 0.072(3) 0.082(3) 0.046(2) 0.0065(18) 0.0237(19) 0.031(2)
C11 0.058(2) 0.062(2) 0.059(2) 0.0142(17) 0.0286(17) 0.0180(17)
C12 0.0468(18) 0.0507(18) 0.0485(18) 0.0049(14) 0.0184(15) 0.0063(14)
C13 0.0379(16) 0.0355(15) 0.0601(19) -0.0081(13) 0.0269(14) -0.0023(12)
C14 0.0375(15) 0.0278(13) 0.0535(17) -0.0062(12) 0.0244(14) -0.0058(11)
C15 0.0398(17) 0.0355(15) 0.068(2) 0.0044(14) 0.0245(15) 0.0071(13)
C16 0.0501(19) 0.0507(18) 0.0539(19) 0.0177(14) 0.0205(15) 0.0107(14)
C17 0.0517(18) 0.0387(16) 0.0437(16) 0.0062(12) 0.0233(14) 0.0052(13)
C18 0.0372(15) 0.0234(12) 0.0423(15) -0.0012(10) 0.0186(12) -0.0015(10)
C19 0.0337(14) 0.0249(12) 0.0422(15) -0.0020(10) 0.0149(12) -0.0010(11)
C20 0.0415(16) 0.0288(13) 0.0368(14) -0.0039(10) 0.0181(12) -0.0036(11)
C21 0.0547(18) 0.0333(14) 0.0356(15) 0.0012(11) 0.0196(14) 0.0071(12)
C22 0.0544(18) 0.0320(14) 0.0442(17) -0.0006(12) 0.0192(14) 0.0083(13)
C23 0.060(2) 0.0361(15) 0.0587(19) -0.0092(13) 0.0355(16) 0.0058(14)
C24 0.082(3) 0.064(2) 0.096(3) -0.013(2) 0.057(2) 0.006(2)
C25 0.072(3) 0.090(3) 0.099(3) -0.016(3) 0.045(2) -0.005(2)
C26 0.088(3) 0.104(4) 0.135(4) -0.034(3) 0.063(3) -0.038(3)
N1 0.0401(12) 0.0252(10) 0.0329(11) -0.0026(8) 0.0146(10) 0.0015(9)
N2 0.0432(13) 0.0268(11) 0.0439(13) -0.0079(9) 0.0198(11) -0.0010(10)
P1 0.0320(4) 0.0427(4) 0.0566(5) -0.0084(3) 0.0200(4) 0.0038(3)
Br1 0.0866(3) 0.03830(17) 0.04656(19) 0.00107(13) 0.03995(18) 0.00053(15)

loop_
_atom_type_symbol
_atom_type_description
_atom_type_scat_dispersion_real
_atom_type_scat_dispersion_imag
_atom_type_scat_source
C C 0.0033 0.0016 'International Tables Vol C Tables 4.2.6.8 and 6.1.1.4'
H H 0.0000 0.0000 'International Tables Vol C Tables 4.2.6.8 and 6.1.1.4'
N N 0.0061 0.0033 'International Tables Vol C Tables 4.2.6.8 and 6.1.1.4'
P P 0.1023 0.0942 'International Tables Vol C Tables 4.2.6.8 and 6.1.1.4'
Br Br -0.2901 2.4595 'International Tables Vol C Tables 4.2.6.8 and 6.1.1.4'

loop_
_geom_angle_atom_site_label_1
_geom_angle_atom_site_label_2
_geom_angle_atom_site_label_3
_geom_angle
C2 C1 C6 117.6(3)
C2 C1 P1 118.2(2)
C6 C1 P1 124.1(2)
C3 C2 C1 121.2(3)
C3 C2 H2 119.4
C1 C2 H2 119.4
C4 C3 C2 120.4(3)
C4 C3 H3 119.8
C2 C3 H3 119.8
C3 C4 C5 120.4(3)
C3 C4 H4 119.8
C5 C4 H4 119.8
C4 C5 C6 119.7(3)
C4 C5 H5 120.1
C6 C5 H5 120.1
C5 C6 C1 120.7(3)
C5 C6 H6 119.7
C1 C6 H6 119.7
C12 C7 C8 117.5(3)
C12 C7 P1 123.4(2)
C8 C7 P1 118.5(2)
C9 C8 C7 120.9(3)
C9 C8 H8 119.5
C7 C8 H8 119.5
C10 C9 C8 121.0(4)
C10 C9 H9 119.5
C8 C9 H9 119.5
C9 C10 C11 119.2(3)
C9 C10 H10 120.4
C11 C10 H10 120.4
C10 C11 C12 121.0(3)
C10 C11 H11 119.5
C12 C11 H11 119.5
C7 C12 C11 120.4(3)
C7 C12 H12 119.8
C11 C12 H12 119.8
C14 C13 P1 111.46(18)
C14 C13 H13A 109.3
P1 C13 H13A 109.3
C14 C13 H13B 109.3
P1 C13 H13B 109.3
H13A C13 H13B 108.0
C15 C14 C19 118.9(3)
C15 C14 C13 122.0(2)
C19 C14 C13 119.1(3)
C16 C15 C14 120.6(3)
C16 C15 H15 119.7
C14 C15 H15 119.7
C15 C16 C17 120.8(3)
C15 C16 H16 119.6
C17 C16 H16 119.6
C18 C17 C16 117.9(3)
C18 C17 H17 121.1
C16 C17 H17 121.1
C19 C18 C17 121.9(2)
C19 C18 N1 118.7(2)
C17 C18 N1 119.3(2)
C18 C19 C14 119.8(2)
C18 C19 H19 120.1
C14 C19 H19 120.1
N2 C20 N1 108.7(2)
N2 C20 H20 125.6
N1 C20 H20 125.6
C22 C21 N1 106.3(2)
C22 C21 H21 126.8
N1 C21 H21 126.8
C21 C22 N2 107.7(2)
C21 C22 H22 126.2
N2 C22 H22 126.2
N2 C23 C24 111.9(2)
N2 C23 H23A 109.2
C24 C23 H23A 109.2
N2 C23 H23B 109.2
C24 C23 H23B 109.2
H23A C23 H23B 107.9
C25 C24 C23 117.0(3)
C25 C24 H24A 108.0
C23 C24 H24A 108.0
C25 C24 H24B 108.0
C23 C24 H24B 108.0
H24A C24 H24B 107.3
C24 C25 C26 111.6(4)
C24 C25 H25A 109.3
C26 C25 H25A 109.3
C24 C25 H25B 109.3
C26 C25 H25B 109.3
H25A C25 H25B 108.0
C25 C26 H26A 109.5
C25 C26 H26B 109.5
H26A C26 H26B 109.5
C25 C26 H26C 109.5
H26A C26 H26C 109.5
H26B C26 H26C 109.5
C20 N1 C21 108.3(2)
C20 N1 C18 125.8(2)
C21 N1 C18 125.9(2)
C20 N2 C22 109.0(2)
C20 N2 C23 125.0(2)
C22 N2 C23 126.0(2)
C1 P1 C7 102.74(12)
C1 P1 C13 99.79(13)
C7 P1 C13 101.16(13)

loop_
_geom_bond_atom_site_label_1
_geom_bond_atom_site_label_2
_geom_bond_distance
C1 C2 1.393(4)
C1 C6 1.396(4)
C1 P1 1.826(3)
C2 C3 1.376(5)
C2 H2 0.9500
C3 C4 1.360(5)
C3 H3 0.9500
C4 C5 1.375(5)
C4 H4 0.9500
C5 C6 1.391(4)
C5 H5 0.9500
C6 H6 0.9500
C7 C12 1.384(4)
C7 C8 1.394(4)
C7 P1 1.839(3)
C8 C9 1.377(5)
C8 H8 0.9500
C9 C10 1.352(5)
C9 H9 0.9500
C10 C11 1.371(5)
C10 H10 0.9500
C11 C12 1.386(4)
C11 H11 0.9500
C12 H12 0.9500
C13 C14 1.498(4)
C13 P1 1.855(3)
C13 H13A 0.9900
C13 H13B 0.9900
C14 C15 1.387(4)
C14 C19 1.394(4)
C15 C16 1.380(4)
C15 H15 0.9500
C16 C17 1.394(4)
C16 H16 0.9500
C17 C18 1.384(4)
C17 H17 0.9500
C18 C19 1.375(3)
C18 N1 1.446(3)
C19 H19 0.9500
C20 N2 1.321(3)
C20 N1 1.334(3)
C20 H20 0.9500
C21 C22 1.347(4)
C21 N1 1.398(3)
C21 H21 0.9500
C22 N2 1.376(3)
C22 H22 0.9500
C23 N2 1.483(3)
C23 C24 1.510(5)
C23 H23A 0.9900
C23 H23B 0.9900
C24 C25 1.438(5)
C24 H24A 0.9900
C24 H24B 0.9900
C25 C26 1.548(6)
C25 H25A 0.9900
C25 H25B 0.9900
C26 H26A 0.9800
C26 H26B 0.9800
C26 H26C 0.9800

loop_
_geom_torsion_atom_site_label_1
_geom_torsion_atom_site_label_2
_geom_torsion_atom_site_label_3
_geom_torsion_atom_site_label_4
_geom_torsion
C6 C1 C2 C3 -1.2(5)
P1 C1 C2 C3 175.5(3)
C1 C2 C3 C4 1.1(5)
C2 C3 C4 C5 -0.6(5)
C3 C4 C5 C6 0.2(5)
C4 C5 C6 C1 -0.3(5)
C2 C1 C6 C5 0.7(5)
P1 C1 C6 C5 -175.7(3)
C12 C7 C8 C9 -1.5(5)
P1 C7 C8 C9 -173.4(3)
C7 C8 C9 C10 0.7(5)
C8 C9 C10 C11 0.1(5)
C9 C10 C11 C12 -0.1(5)
C8 C7 C12 C11 1.5(4)
P1 C7 C12 C11 173.0(2)
C10 C11 C12 C7 -0.8(5)
P1 C13 C14 C15 -106.0(3)
P1 C13 C14 C19 74.9(3)
C19 C14 C15 C16 1.2(4)
C13 C14 C15 C16 -177.8(3)
C14 C15 C16 C17 0.1(5)
C15 C16 C17 C18 -1.4(4)
C16 C17 C18 C19 1.5(4)
C16 C17 C18 N1 179.8(2)
C17 C18 C19 C14 -0.1(4)
N1 C18 C19 C14 -178.5(2)
C15 C14 C19 C18 -1.2(4)
C13 C14 C19 C18 177.8(2)
N1 C21 C22 N2 0.2(3)
N2 C23 C24 C25 -53.3(4)
C23 C24 C25 C26 -174.2(4)
N2 C20 N1 C21 0.1(3)
N2 C20 N1 C18 -177.6(2)
C22 C21 N1 C20 -0.2(3)
C22 C21 N1 C18 177.5(2)
C19 C18 N1 C20 -168.7(2)
C17 C18 N1 C20 12.9(4)
C19 C18 N1 C21 14.0(4)
C17 C18 N1 C21 -164.4(3)
N1 C20 N2 C22 0.1(3)
N1 C20 N2 C23 -179.3(2)
C21 C22 N2 C20 -0.2(3)
C21 C22 N2 C23 179.2(3)
C24 C23 N2 C20 98.7(3)
C24 C23 N2 C22 -80.5(4)
C2 C1 P1 C7 145.8(2)
C6 C1 P1 C7 -37.7(3)
C2 C1 P1 C13 -110.3(2)
C6 C1 P1 C13 66.2(3)
C12 C7 P1 C1 120.2(3)
C8 C7 P1 C1 -68.4(3)
C12 C7 P1 C13 17.4(3)
C8 C7 P1 C13 -171.2(2)
C14 C13 P1 C1 74.1(2)
C14 C13 P1 C7 179.3(2)

loop_
_platon_squeeze_void_nr
_platon_squeeze_void_average_x
_platon_squeeze_void_average_y
_platon_squeeze_void_average_z
_platon_squeeze_void_volume
_platon_squeeze_void_count_electrons
1 0.500 0.000 0.000 128.0 39.2
2 0.500 0.500 0.500 128.0 39.1
